data_7213696
loop_
_publ_author_name
'Muromachi, Sanehiro'
'Takeya, Satoshi'
'Yamamoto, Yoshitaka'
'Ohmura, Ryo'

_publ_section_title
;
 Characterization of tetra-n-butylphosphonium bromide semiclathrate
 hydrate by crystal structure analysis
;
_journal_issue 10
_journal_name_full CrystEngComm
_journal_page_first 2056
_journal_paper_doi 10.1039/c3ce41942h
_journal_volume 16
_journal_year 2014
_chemical_formula_iupac 'C16 H36 P + , Br - , 38H2 O'
_chemical_formula_moiety 'C16 H36 P + , Br - , 38H2 O'
_chemical_formula_sum 'C16 H112 Br O38 P'
_chemical_formula_weight 1023.94
_chemical_name_systematic
; 
 ? 
;
_space_group_IT_number 51
_symmetry_cell_setting orthorhombic
_symmetry_space_group_name_Hall '-P 2a 2a'
_symmetry_space_group_name_H-M 'P m m a'
_atom_sites_solution_hydrogens geom
_atom_sites_solution_primary direct
_atom_sites_solution_secondary difmap
_audit_creation_method SHELXL-97
_cell_angle_alpha 90.00
_cell_angle_beta 90.00
_cell_angle_gamma 90.00
_cell_formula_units_Z 2
_cell_length_a 21.065(5)
_cell_length_b 12.657(3)
_cell_length_c 11.992(3)
_cell_measurement_temperature 100(3)
_cell_volume 3197.3(13)
_computing_cell_refinement 'Bruker SAINT ver. 7.68A(Bruker AXS Inc.)'
_computing_data_collection 'Bruker APEX2 ver. 2009.9(Bruker AXS Inc.)'
_computing_data_reduction 'Bruker SAINT ver. 7.68A(Bruker AXS Inc.)'
_computing_publication_material 'Bruker SHEXLTL'
_computing_structure_refinement 'SHELXL-97 (Sheldrick, 1997)'
_computing_structure_solution 'SHELXS-97 (Sheldrick, 1990)'
_diffrn_ambient_temperature 100(3)
_diffrn_measured_fraction_theta_full 0.988
_diffrn_measured_fraction_theta_max 0.988
_diffrn_measurement_device_type 'Bruker APEX-II CCD'
_diffrn_measurement_method '\f and \w scans'
_diffrn_radiation_monochromator graphite
_diffrn_radiation_source 'rotating unit'
_diffrn_radiation_type MoK\a
_diffrn_radiation_wavelength 0.71070
_diffrn_reflns_av_R_equivalents 0.0387
_diffrn_reflns_av_sigmaI/netI 0.0325
_diffrn_reflns_limit_h_max 27
_diffrn_reflns_limit_h_min -27
_diffrn_reflns_limit_k_max 14
_diffrn_reflns_limit_k_min -16
_diffrn_reflns_limit_l_max 13
_diffrn_reflns_limit_l_min -15
_diffrn_reflns_number 16672
_diffrn_reflns_theta_full 27.50
_diffrn_reflns_theta_max 27.50
_diffrn_reflns_theta_min 1.61
_exptl_absorpt_coefficient_mu 0.744
_exptl_absorpt_correction_T_max 0.9293
_exptl_absorpt_correction_T_min 0.8076
_exptl_absorpt_correction_type multi-scan
_exptl_absorpt_process_details sadabs
_exptl_crystal_colour colorless
_exptl_crystal_density_diffrn 1.064
_exptl_crystal_density_method 'not measured'
_exptl_crystal_description prism
_exptl_crystal_F_000 1124
_exptl_crystal_size_max 0.30
_exptl_crystal_size_mid 0.20
_exptl_crystal_size_min 0.10
_refine_diff_density_max 1.351
_refine_diff_density_min -0.798
_refine_diff_density_rms 0.105
_refine_ls_extinction_method none
_refine_ls_goodness_of_fit_ref 1.119
_refine_ls_hydrogen_treatment mixed
_refine_ls_matrix_type full
_refine_ls_number_parameters 365
_refine_ls_number_reflns 3912
_refine_ls_number_restraints 144
_refine_ls_restrained_S_all 1.124
_refine_ls_R_factor_all 0.0715
_refine_ls_R_factor_gt 0.0646
_refine_ls_shift/su_max 0.119
_refine_ls_shift/su_mean 0.007
_refine_ls_structure_factor_coef Fsqd
_refine_ls_weighting_details 'calc w=1/[\s^2^(Fo^2^)+(0.0963P)^2^+5.6858P] where P=(Fo^2^+2Fc^2^)/3'
_refine_ls_weighting_scheme calc
_refine_ls_wR_factor_gt 0.1858
_refine_ls_wR_factor_ref 0.1899
_reflns_number_gt 3457
_reflns_number_total 3912
_reflns_threshold_expression >2sigma(I)
_cod_data_source_file c3ce41942h.txt
_cod_data_source_block st05
_cod_depositor_comments
;
The following automatic conversions were performed:

'_symmetry_cell_setting' value 'Orthorhombic' changed to
'orthorhombic' according to
/usr/data/users/saulius/automatic-downloads/current/RSC/lib/dictionaries/cif_core.dic
dictionary named 'cif_core.dic' version 2.4.2 from 2011-04-26.

Automatic conversion script
Id: cif_fix_values 2281 2013-09-26 08:29:07Z andrius 
;
_cod_original_cell_volume 3197.3(14)
_cod_original_sg_symbol_H-M 'P m m a '
_cod_database_code 7213696

loop_
_symmetry_equiv_pos_as_xyz
'x, y, z'
'-x+1/2, -y, z'
'-x, y, -z'
'x+1/2, -y, -z'
'-x, -y, -z'
'x-1/2, y, -z'
'x, -y, z'
'-x-1/2, y, z'

loop_
_atom_site_label
_atom_site_type_symbol
_atom_site_fract_x
_atom_site_fract_y
_atom_site_fract_z
_atom_site_U_iso_or_equiv
_atom_site_adp_type
_atom_site_occupancy
_atom_site_symmetry_multiplicity
_atom_site_calc_flag
_atom_site_refinement_flags
_atom_site_disorder_assembly
_atom_site_disorder_group
Br1 Br 0.2500 0.5000 0.017118(13) 0.03134(3) Uani 1 4 d S . .
O1 O 0.18354(3) 0.0000 0.04197(5) 0.02305(15) Uani 1 2 d SD . .
H11 H 0.2145(7) 0.0000 0.0469(16) 0.020 Uiso 0.50 2 d SPD . .
H12 H 0.1626(12) 0.0000 0.0952(18) 0.077(10) Uiso 0.50 2 d SPD . .
H13 H 0.1701(7) 0.0519(11) 0.0036(12) 0.035(4) Uiso 0.50 1 d PD . .
O2 O 0.18365(3) 0.0000 0.43729(5) 0.02387(15) Uani 1 2 d SD . .
H21 H 0.2180(7) 0.0000 0.4244(16) 0.020 Uiso 0.50 2 d SPD . .
H22 H 0.1630(13) 0.0000 0.391(2) 0.020 Uiso 0.25 2 d SPD . .
O3 O 0.11762(3) 0.0000 0.24036(5) 0.02273(15) Uani 1 2 d SD . .
H31 H 0.1351(8) 0.0000 0.1940(14) 0.020 Uiso 0.50 2 d SPD . .
H32 H 0.0861(9) 0.0000 0.244(2) 0.074 Uiso 0.50 2 d SPD . .
O4 O 0.057352(19) 0.30296(3) 0.05826(3) 0.02288(10) Uani 1 1 d D . .
H41 H 0.0686(11) 0.3607(15) 0.075(2) 0.020 Uiso 0.25 1 d PD . .
H42 H 0.0279(5) 0.2985(10) 0.0312(10) 0.010(3) Uiso 0.50 1 d PD . .
H43 H 0.0525(8) 0.2767(13) 0.1073(12) 0.043(5) Uiso 0.50 1 d PD . .
H44 H 0.0783(7) 0.2783(12) 0.0271(12) 0.032(4) Uiso 0.50 1 d PD . .
O5 O 0.14121(2) 0.17977(3) -0.06431(4) 0.02437(11) Uani 1 1 d D . .
H51 H 0.1238(3) 0.1681(8) -0.0956(5) 0.020 Uiso 0.50 1 d PD . .
H52 H 0.1736(8) 0.197(2) -0.072(2) 0.020 Uiso 0.25 1 d PD . .
O6 O 0.10651(3) 0.5000 0.12268(5) 0.02962(17) Uani 1 2 d SD . .
H61 H 0.1429(4) 0.5000 0.1192(8) 0.020 Uiso 1 2 d SD . .
H62 H 0.0985(4) 0.4650(4) 0.1000(6) 0.020 Uiso 0.50 1 d PD . .
H64 H 0.1056(13) 0.5000 0.1783(15) 0.055 Uiso 0.50 2 d SPD . .
O7 O 0.2500 0.28236(5) 0.87473(5) 0.02881(17) Uani 1 2 d SD . .
H71 H 0.2199(5) 0.2587(11) 0.8907(11) 0.025(4) Uiso 0.50 1 d PD . .
H72 H 0.2500 0.3326(9) 0.9013(10) 0.043(3) Uiso 1 2 d SD . .
O8 O 0.04247(2) 0.18038(3) 0.24699(3) 0.02357(11) Uani 1 1 d D . .
H81 H 0.0122(6) 0.1656(11) 0.2473(9) 0.014(3) Uiso 0.50 1 d PD . .
H82 H 0.0603(3) 0.1510(5) 0.2390(7) 0.066(3) Uiso 1 1 d D . .
O9 O 0.13900(2) 0.17104(3) 0.55658(4) 0.02664(11) Uani 1 1 d D . .
H91 H 0.1143(7) 0.1477(13) 0.6134(12) 0.041(4) Uiso 0.50 1 d PD . .
H92 H 0.1166(4) 0.1787(8) 0.5167(7) 0.056 Uiso 1 1 d D . .
H93 H 0.1737(6) 0.1751(11) 0.5797(11) 0.022(3) Uiso 0.50 1 d PD . .
H94 H 0.1529(9) 0.1100(13) 0.5173(15) 0.060(6) Uiso 0.50 1 d PD . .
O10 O 0.05571(2) 0.29905(3) 0.43866(4) 0.02520(11) Uani 1 1 d D . .
H101 H 0.0251(6) 0.2960(11) 0.4815(11) 0.021 Uiso 0.50 1 d PD . .
H102 H 0.0514(5) 0.2674(9) 0.3921(8) 0.072 Uiso 1 1 d D . .
H103 H 0.0576(5) 0.3648(8) 0.4135(9) 0.072 Uiso 1 1 d D . .
O11 O 0.07951(2) 0.10818(3) 0.74853(3) 0.02379(11) Uani 1 1 d D . .
H111 H 0.0396(6) 0.1215(13) 0.7462(11) 0.029(4) Uiso 0.50 1 d PD . .
H112 H 0.0906(6) 0.1248(11) 0.7034(11) 0.020 Uiso 0.50 1 d PD . .
H113 H 0.0927(7) 0.1317(12) 0.7978(12) 0.033(4) Uiso 0.50 1 d PD . .
H114 H 0.0717(9) 0.0527(11) 0.7570(12) 0.042(5) Uiso 0.50 1 d PD . .
O12 O 0.2500 0.22623(7) 0.65425(6) 0.0405(2) Uani 1 2 d SD . .
H121 H 0.2500 0.2436(14) 0.7220(11) 0.082(5) Uiso 1 2 d SD . .
H122 H 0.2195(5) 0.2133(11) 0.6343(11) 0.020 Uiso 0.50 1 d PD . .
O13 O 0.07790(4) 0.5000 0.35409(6) 0.0384(2) Uani 1 2 d SD . .
H131 H 0.1165(7) 0.5000 0.3697(16) 0.020 Uiso 0.50 2 d SPD . .
H132 H 0.0866(9) 0.5000 0.2897(13) 0.020 Uiso 0.50 2 d SPD . .
P1 P 0.24506(3) 0.50799(4) 0.50371(3) 0.01614(8) Uani 0.25 1 d PD A -1
C1A C 0.26884(9) 0.61446(18) 0.41434(17) 0.0267(6) Uani 0.25 1 d PDU A -1
H1A1 H 0.2786 0.6767 0.4613 0.032 Uiso 0.25 1 calc PR A -1
H1A2 H 0.3085 0.5938 0.3759 0.032 Uiso 0.25 1 calc PR A -1
C2A C 0.22061(12) 0.64674(19) 0.32724(18) 0.0309(5) Uani 0.25 1 d PDU A -1
H2A1 H 0.2185 0.5883 0.2725 0.037 Uiso 0.25 1 calc PR A -1
H2A2 H 0.1789 0.6488 0.3652 0.037 Uiso 0.25 1 calc PR A -1
C3A C 0.22573(12) 0.7427(2) 0.2641(2) 0.0352(6) Uani 0.25 1 d PDU A -1
H3A1 H 0.2270 0.7992 0.3212 0.042 Uiso 0.25 1 calc PR A -1
H3A2 H 0.1840 0.7499 0.2268 0.042 Uiso 0.25 1 calc PR A -1
C4A C 0.27240(11) 0.7767(2) 0.1788(2) 0.0324(6) Uani 0.25 1 d PDU A -1
H4A1 H 0.3095 0.8077 0.2157 0.049 Uiso 0.25 1 calc PR A -1
H4A2 H 0.2529 0.8294 0.1297 0.049 Uiso 0.25 1 calc PR A -1
H4A3 H 0.2857 0.7154 0.1346 0.049 Uiso 0.25 1 calc PR A -1
C1B C 0.21547(10) 0.40010(15) 0.42169(17) 0.0196(5) Uani 0.25 1 d PDU A -1
H1B1 H 0.2023 0.3427 0.4728 0.023 Uiso 0.25 1 calc PR A -1
H1B2 H 0.1772 0.4242 0.3812 0.023 Uiso 0.25 1 calc PR A -1
C2B C 0.26128(9) 0.35575(15) 0.33887(16) 0.0240(4) Uani 0.25 1 d PDU A -1
H2B1 H 0.2656 0.4129 0.2830 0.029 Uiso 0.25 1 calc PR A -1
H2B2 H 0.3021 0.3549 0.3798 0.029 Uiso 0.25 1 calc PR A -1
C3B C 0.26355(9) 0.26051(19) 0.27278(18) 0.0294(4) Uani 0.25 1 d PDU A -1
H3B1 H 0.2681 0.1997 0.3241 0.035 Uiso 0.25 1 calc PR A -1
H3B2 H 0.3023 0.2631 0.2261 0.035 Uiso 0.25 1 calc PR A -1
C4B C 0.20827(12) 0.2396(3) 0.1983(2) 0.0410(7) Uani 0.25 1 d PDU A -1
H4B1 H 0.1688 0.2477 0.2407 0.062 Uiso 0.25 1 calc PR A -1
H4B2 H 0.2110 0.1674 0.1692 0.062 Uiso 0.25 1 calc PR A -1
H4B3 H 0.2087 0.2898 0.1362 0.062 Uiso 0.25 1 calc PR A -1
C1C C 0.18336(9) 0.55095(16) 0.59475(17) 0.0187(5) Uani 0.25 1 d PDU A -1
H1C1 H 0.1998 0.6110 0.6390 0.022 Uiso 0.25 1 calc PR A -1
H1C2 H 0.1482 0.5783 0.5482 0.022 Uiso 0.25 1 calc PR A -1
C2C C 0.15576(9) 0.47091(14) 0.67529(16) 0.0206(5) Uani 0.25 1 d PDU A -1
H2C1 H 0.1892 0.4460 0.7269 0.025 Uiso 0.25 1 calc PR A -1
H2C2 H 0.1394 0.4092 0.6335 0.025 Uiso 0.25 1 calc PR A -1
C3C C 0.10106(10) 0.52276(16) 0.74261(17) 0.0278(6) Uani 0.25 1 d PDU A -1
H3C1 H 0.1183 0.5772 0.7935 0.033 Uiso 0.25 1 calc PR A -1
H3C2 H 0.0706 0.5571 0.6912 0.033 Uiso 0.25 1 calc PR A -1
C4C C 0.06768(13) 0.4364(2) 0.8095(2) 0.0414(7) Uani 0.25 1 d PDU A -1
H4C1 H 0.0426 0.3921 0.7590 0.062 Uiso 0.25 1 calc PR A -1
H4C2 H 0.0396 0.4690 0.8649 0.062 Uiso 0.25 1 calc PR A -1
H4C3 H 0.0994 0.3928 0.8475 0.062 Uiso 0.25 1 calc PR A -1
C1D C 0.31130(12) 0.4596(2) 0.58164(18) 0.0337(6) Uani 0.25 1 d PDU A -1
H1D1 H 0.2974 0.3971 0.6248 0.040 Uiso 0.25 1 calc PR A -1
H1D2 H 0.3443 0.4357 0.5285 0.040 Uiso 0.25 1 calc PR A -1
C2D C 0.34117(12) 0.5383(2) 0.6617(2) 0.0410(6) Uani 0.25 1 d PDU A -1
H2D1 H 0.3091 0.5617 0.7167 0.049 Uiso 0.25 1 calc PR A -1
H2D2 H 0.3557 0.6012 0.6197 0.049 Uiso 0.25 1 calc PR A -1
C3D C 0.39823(12) 0.4881(3) 0.72359(19) 0.0504(6) Uani 0.25 1 d PDU A -1
H3D1 H 0.3858 0.4173 0.7510 0.060 Uiso 0.25 1 calc PR A -1
H3D2 H 0.4337 0.4786 0.6703 0.060 Uiso 0.25 1 calc PR A -1
C4D C 0.42138(17) 0.5544(3) 0.8220(3) 0.0552(8) Uani 0.25 1 d PDU A -1
H4D1 H 0.4277 0.6275 0.7978 0.083 Uiso 0.25 1 calc PR A -1
H4D2 H 0.4616 0.5256 0.8496 0.083 Uiso 0.25 1 calc PR A -1
H4D3 H 0.3897 0.5524 0.8818 0.083 Uiso 0.25 1 calc PR A -1

loop_
_atom_site_aniso_label
_atom_site_aniso_U_11
_atom_site_aniso_U_22
_atom_site_aniso_U_33
_atom_site_aniso_U_23
_atom_site_aniso_U_13
_atom_site_aniso_U_12
Br1 0.03127(6) 0.01915(5) 0.04359(7) 0.000 0.000 0.000
O1 0.0260(3) 0.0183(2) 0.0249(3) 0.000 0.0016(2) 0.000
O2 0.0228(3) 0.0237(3) 0.0251(3) 0.000 -0.0022(2) 0.000
O3 0.0258(3) 0.0215(3) 0.0209(3) 0.000 0.0019(2) 0.000
O4 0.02459(18) 0.02169(18) 0.02235(19) -0.00096(16) -0.00030(16) 0.00081(16)
O5 0.02797(19) 0.02159(18) 0.02354(19) -0.00171(16) -0.00178(16) 0.00096(16)
O6 0.0559(4) 0.0115(2) 0.0214(3) 0.000 -0.0007(3) 0.000
O7 0.0303(3) 0.0289(3) 0.0272(3) -0.0053(3) 0.000 0.000
O8 0.02386(18) 0.01974(19) 0.0271(2) -0.00041(16) 0.00049(16) 0.00167(16)
O9 0.0348(2) 0.02360(19) 0.02156(19) 0.00071(17) -0.00170(17) 0.00183(17)
O10 0.0325(2) 0.02117(19) 0.02194(19) -0.00127(16) 0.00079(17) -0.00155(17)
O11 0.02779(19) 0.02122(19) 0.0224(2) -0.00055(16) 0.00069(15) -0.00048(17)
O12 0.0310(3) 0.0600(4) 0.0305(3) -0.0099(3) 0.000 0.000
O13 0.0673(5) 0.0205(3) 0.0272(3) 0.000 -0.0024(3) 0.000
P1 0.01643(14) 0.01307(14) 0.01893(14) -0.0019(2) -0.0005(2) 0.0075(13)
C1A 0.0306(10) 0.0324(10) 0.0172(9) -0.0037(9) 0.0081(7) -0.0088(8)
C2A 0.0408(9) 0.0338(10) 0.0180(9) 0.0135(8) -0.0032(8) -0.0051(9)
C3A 0.0342(9) 0.0392(11) 0.0321(10) 0.0169(9) -0.0104(8) -0.0040(9)
C4A 0.0298(9) 0.0317(11) 0.0357(11) 0.0097(10) -0.0087(8) -0.0038(9)
C1B 0.0254(9) 0.0133(8) 0.0200(9) 0.0006(8) 0.0067(8) -0.0054(8)
C2B 0.030 0.0204(7) 0.0218(8) 0.0003(7) 0.0105(7) -0.0042(7)
C3B 0.026 0.0361(9) 0.0257(8) -0.0081(8) 0.0032(7) 0.0109(7)
C4B 0.0340(11) 0.0496(13) 0.0395(12) 0.0024(12) -0.0037(11) -0.0081(11)
C1C 0.0135(8) 0.0212(8) 0.0213(9) 0.0042(8) 0.0044(7) 0.0063(7)
C2C 0.0206(7) 0.0222(9) 0.0190(8) 0.0068(6) 0.0109(7) -0.0011(6)
C3C 0.0250(8) 0.0305(13) 0.0279(8) 0.0097(7) 0.0145(7) 0.0044(7)
C4C 0.0385(11) 0.0413(12) 0.0445(12) 0.0189(11) 0.0119(11) 0.0003(11)
C1D 0.0482(12) 0.0406(11) 0.0124(9) -0.0030(9) -0.0035(9) -0.0086(10)
C2D 0.0508(11) 0.0492(11) 0.0229(9) -0.0027(9) -0.0012(10) -0.0057(10)
C3D 0.0580(11) 0.0572(13) 0.0358(9) 0.0029(13) -0.0058(9) -0.0104(13)
C4D 0.0590(15) 0.0581(15) 0.0485(15) 0.0042(14) -0.0030(13) -0.0157(13)

loop_
_atom_type_symbol
_atom_type_description
_atom_type_scat_dispersion_real
_atom_type_scat_dispersion_imag
_atom_type_scat_source
C C 0.0033 0.0016 'International Tables Vol C Tables 4.2.6.8 and 6.1.1.4'
H H 0.0000 0.0000 'International Tables Vol C Tables 4.2.6.8 and 6.1.1.4'
O O 0.0106 0.0060 'International Tables Vol C Tables 4.2.6.8 and 6.1.1.4'
P P 0.1023 0.0942 'International Tables Vol C Tables 4.2.6.8 and 6.1.1.4'
Br Br -0.2901 2.4595 'International Tables Vol C Tables 4.2.6.8 and 6.1.1.4'

loop_
_geom_angle_atom_site_label_1
_geom_angle_atom_site_label_2
_geom_angle_atom_site_label_3
_geom_angle
H11 O1 H12 120(2)
H11 O1 H13 112.4(14)
H12 O1 H13 104.8(15)
H21 O2 H22 116(3)
H31 O3 H32 127(3)
H41 O4 H42 117(2)
H41 O4 H43 106(2)
H42 O4 H43 103.0(16)
H41 O4 H44 113(2)
H42 O4 H44 107.0(15)
H43 O4 H44 111.1(19)
H51 O5 H52 129(2)
H61 O6 H62 106.4(10)
H61 O6 H64 95(2)
H62 O6 H64 119.3(11)
H71 O7 H72 104.5(12)
H81 O8 H82 118.5(14)
H91 O9 H92 100.3(12)
H91 O9 H93 106.9(14)
H92 O9 H93 152.6(13)
H91 O9 H94 106.5(15)
H92 O9 H94 88.9(14)
H93 O9 H94 86.6(15)
H101 O10 H102 111.8(12)
H101 O10 H103 107.0(12)
H102 O10 H103 105.9(11)
H111 O11 H112 105.9(15)
H111 O11 H113 108.9(15)
H112 O11 H113 115.3(17)
H111 O11 H114 88.3(18)
H112 O11 H114 121.9(17)
H113 O11 H114 111.9(17)
H121 O12 H122 112.8(11)
H131 O13 H132 89.6(19)
C1C P1 C1D 110.70(10)
C1C P1 C1A 109.90(10)
C1D P1 C1A 110.61(11)
C1C P1 C1B 108.33(10)
C1D P1 C1B 107.28(11)
C1A P1 C1B 109.96(9)
C2A C1A P1 115.34(15)
C2A C1A H1A1 108.4
P1 C1A H1A1 108.4
C2A C1A H1A2 108.4
P1 C1A H1A2 108.4
H1A1 C1A H1A2 107.5
C3A C2A C1A 122.8(2)
C3A C2A H2A1 106.6
C1A C2A H2A1 106.6
C3A C2A H2A2 106.6
C1A C2A H2A2 106.6
H2A1 C2A H2A2 106.6
C2A C3A C4A 131.2(2)
C2A C3A H3A1 104.5
C4A C3A H3A1 104.5
C2A C3A H3A2 104.4
C4A C3A H3A2 104.4
H3A1 C3A H3A2 105.6
C2B C1B P1 115.20(14)
C2B C1B H1B1 108.5
P1 C1B H1B1 108.5
C2B C1B H1B2 108.5
P1 C1B H1B2 108.5
H1B1 C1B H1B2 107.5
C3B C2B C1B 134.42(18)
C3B C2B H2B1 103.6
C1B C2B H2B1 103.6
C3B C2B H2B2 103.6
C1B C2B H2B2 103.6
H2B1 C2B H2B2 105.3
C2B C3B C4B 116.8(2)
C2B C3B H3B1 108.1
C4B C3B H3B1 108.1
C2B C3B H3B2 108.1
C4B C3B H3B2 108.1
H3B1 C3B H3B2 107.3
C2C C1C P1 117.79(14)
C2C C1C H1C1 107.9
P1 C1C H1C1 107.9
C2C C1C H1C2 107.9
P1 C1C H1C2 107.9
H1C1 C1C H1C2 107.2
C1C C2C C3C 109.48(15)
C1C C2C H2C1 109.8
C3C C2C H2C1 109.8
C1C C2C H2C2 109.8
C3C C2C H2C2 109.8
H2C1 C2C H2C2 108.2
C4C C3C C2C 108.21(18)
C4C C3C H3C1 110.1
C2C C3C H3C1 110.1
C4C C3C H3C2 110.1
C2C C3C H3C2 110.1
H3C1 C3C H3C2 108.4
C2D C1D P1 115.39(18)
C2D C1D H1D1 108.4
P1 C1D H1D1 108.4
C2D C1D H1D2 108.4
P1 C1D H1D2 108.4
H1D1 C1D H1D2 107.5
C1D C2D C3D 110.8(2)
C1D C2D H2D1 109.5
C3D C2D H2D1 109.5
C1D C2D H2D2 109.5
C3D C2D H2D2 109.5
H2D1 C2D H2D2 108.1
C4D C3D C2D 113.1(3)
C4D C3D H3D1 109.0
C2D C3D H3D1 109.0
C4D C3D H3D2 109.0
C2D C3D H3D2 109.0
H3D1 C3D H3D2 107.8

loop_
_geom_bond_atom_site_label_1
_geom_bond_atom_site_label_2
_geom_bond_distance
O1 H11 0.654(15)
O1 H12 0.78(2)
O1 H13 0.850(14)
O2 H21 0.740(15)
O2 H22 0.71(2)
O3 H31 0.667(17)
O3 H32 0.665(19)
O4 H41 0.79(2)
O4 H42 0.702(11)
O4 H43 0.683(15)
O4 H44 0.658(14)
O5 H51 0.545(6)
O5 H52 0.725(19)
O6 H61 0.767(9)
O6 H62 0.547(6)
O6 H64 0.667(18)
O7 H71 0.726(12)
O7 H72 0.711(12)
O8 H81 0.665(12)
O8 H82 0.537(6)
O9 H91 0.907(15)
O9 H92 0.678(9)
O9 H93 0.785(12)
O9 H94 0.951(17)
O10 H101 0.825(12)
O10 H102 0.694(10)
O10 H103 0.887(10)
O11 H111 0.858(14)
O11 H112 0.626(13)
O11 H113 0.718(14)
O11 H114 0.728(15)
O12 H121 0.842(14)
O12 H122 0.704(11)
O13 H131 0.834(15)
O13 H132 0.793(16)
P1 C1C 1.782(2)
P1 C1D 1.787(2)
P1 C1A 1.793(2)
P1 C1B 1.795(2)
C1A C2A 1.513(3)
C1A H1A1 0.9900
C1A H1A2 0.9900
C2A C3A 1.435(3)
C2A H2A1 0.9900
C2A H2A2 0.9900
C3A C4A 1.483(3)
C3A H3A1 0.9900
C3A H3A2 0.9900
C4A H4A1 0.9800
C4A H4A2 0.9800
C4A H4A3 0.9800
C1B C2B 1.494(3)
C1B H1B1 0.9900
C1B H1B2 0.9900
C2B C3B 1.443(3)
C2B H2B1 0.9900
C2B H2B2 0.9900
C3B C4B 1.491(3)
C3B H3B1 0.9900
C3B H3B2 0.9900
C4B H4B1 0.9800
C4B H4B2 0.9800
C4B H4B3 0.9800
C1C C2C 1.516(3)
C1C H1C1 0.9900
C1C H1C2 0.9900
C2C C3C 1.552(3)
C2C H2C1 0.9900
C2C H2C2 0.9900
C3C C4C 1.527(3)
C3C H3C1 0.9900
C3C H3C2 0.9900
C4C H4C1 0.9800
C4C H4C2 0.9800
C4C H4C3 0.9800
C1D C2D 1.520(4)
C1D H1D1 0.9900
C1D H1D2 0.9900
C2D C3D 1.550(4)
C2D H2D1 0.9900
C2D H2D2 0.9900
C3D C4D 1.528(4)
C3D H3D1 0.9900
C3D H3D2 0.9900
C4D H4D1 0.9800
C4D H4D2 0.9800
C4D H4D3 0.9800

loop_
_geom_torsion_atom_site_label_1
_geom_torsion_atom_site_label_2
_geom_torsion_atom_site_label_3
_geom_torsion_atom_site_label_4
_geom_torsion
C1C P1 C1A C2A -69.70(18)
C1D P1 C1A C2A 167.77(16)
C1B P1 C1A C2A 49.46(19)
P1 C1A C2A C3A 167.05(19)
C1A C2A C3A C4A 66.9(4)
C1C P1 C1B C2B 178.92(14)
C1D P1 C1B C2B -61.54(17)
C1A P1 C1B C2B 58.80(17)
P1 C1B C2B C3B 165.95(19)
C1B C2B C3B C4B 56.1(3)
C1D P1 C1C C2C -58.90(18)
C1A P1 C1C C2C 178.62(14)
C1B P1 C1C C2C 58.47(17)
P1 C1C C2C C3C -177.47(13)
C1C C2C C3C C4C 171.40(18)
C1C P1 C1D C2D -58.9(2)
C1A P1 C1D C2D 63.2(2)
C1B P1 C1D C2D -176.93(17)
P1 C1D C2D C3D -179.53(17)
C1D C2D C3D C4D -167.8(2)
